data_4114029
loop_
_publ_author_name
'Elizabeth D. Blue'
'Amelia Davis'
'David Conner'
'T. Brent Gunnoe'
'Paul D. Boyle'
'P. S. White'

_publ_contact_author_address
;    
Department of Chemistry
North Carolina State University    
Campus Box 8204
Raleigh, NC 27696
;
_publ_contact_author_email brent_gunnoe@ncsu.edu
_publ_contact_author_fax 919-515-8909
_publ_contact_author_name 'T. Brent Gunnoe'
_publ_contact_author_phone 919-513-3704
_publ_section_title
;
 Synthesis, Solid-State Crystal Structure, and Reactivity of a Monomeric
 Copper(I) Anilido Complex
;
_journal_name_full 'Journal of the American Chemical Society'
_journal_page_first 9435
_journal_page_last 9441
_journal_paper_doi 10.1021/ja0353659
_journal_volume 125
_journal_year 2003
_chemical_formula_moiety 'C24 H47 B Cu F4 N P2 '
_chemical_formula_sum 'C24 H47 B Cu F4 N P2'
_chemical_formula_weight 561.93
_chemical_name_systematic
;
 [(dtbpe)Cu(NH2Ph)][BF4]
;
_space_group_IT_number 14
_symmetry_cell_setting monoclinic
_symmetry_space_group_name_Hall '-P 2ybc'
_symmetry_space_group_name_H-M 'P 1 21/c 1'
_cell_angle_alpha 90.0
_cell_angle_beta 97.36(3)
_cell_angle_gamma 90.0
_cell_formula_units_Z 4
_cell_length_a 11.199(3)
_cell_length_b 16.080(3)
_cell_length_c 15.882(3)
_cell_measurement_reflns_used 25
_cell_measurement_temperature 148
_cell_measurement_theta_max 17.50
_cell_measurement_theta_min 16.00
_cell_volume 2836.5(11)
_computing_cell_refinement 'Nonius CAD4 Argus'
_computing_data_collection 'Nonius CAD4 Argus'
_computing_data_reduction 'NRCVAX DATRD2'
_computing_molecular_graphics NRCVAX
_computing_publication_material 'NRCVAX TABLES Jan 94 Version'
_computing_structure_refinement 'NRCVAX LSTSQ'
_computing_structure_solution SIR92
_diffrn_ambient_temperature 148
_diffrn_measurement_device 'Nonius CAD-4    '
_diffrn_measurement_method 'Omega scan b/P/b        '
_diffrn_radiation_monochromator graphite
_diffrn_radiation_source 'xray tube'
_diffrn_radiation_type 'Molybdenum K\a'
_diffrn_radiation_wavelength .71073
_diffrn_reflns_av_R_equivalents .000
_diffrn_reflns_limit_h_max 14
_diffrn_reflns_limit_h_min -14
_diffrn_reflns_limit_k_max 21
_diffrn_reflns_limit_k_min 0
_diffrn_reflns_limit_l_max 20
_diffrn_reflns_limit_l_min 0
_diffrn_reflns_number 6765
_diffrn_reflns_theta_max 28.00
_diffrn_reflns_theta_min 1.20
_diffrn_standards_decay_% 1.3
_diffrn_standards_interval_time 80
_diffrn_standards_number 3
_exptl_absorpt_coefficient_mu .92
_exptl_absorpt_correction_T_max .9998
_exptl_absorpt_correction_T_min .8850
_exptl_absorpt_correction_type psi-scan
_exptl_absorpt_process_details 'NRCVAX ABSORP'
_exptl_crystal_colour colorless
_exptl_crystal_density_diffrn 1.316
_exptl_crystal_description prism
_exptl_crystal_F_000 1194.83
_exptl_crystal_size_max .36
_exptl_crystal_size_mid .28
_exptl_crystal_size_min .24
_refine_diff_density_max 0.82
_refine_diff_density_min -0.54
_refine_ls_extinction_method none
_refine_ls_goodness_of_fit_obs 1.27
_refine_ls_hydrogen_treatment refall
_refine_ls_matrix_type full
_refine_ls_number_parameters 486
_refine_ls_number_reflns 4838
_refine_ls_R_factor_all .084
_refine_ls_R_factor_obs .041
_refine_ls_shift/esd_max .001
_refine_ls_structure_factor_coef F
_refine_ls_weighting_details '1/(\s^2^(F)+ .0004F^2^) '
_refine_ls_weighting_scheme sigma
_refine_ls_wR_factor_all .043
_refine_ls_wR_factor_obs .042
_reflns_number_observed 4841
_reflns_number_total 6765
_reflns_observed_criterion 'Inet > 1.0\s(Inet)'
_cod_data_source_file ja0353659si20030328_033625_1.cif
_cod_data_source_block x03018
_cod_original_sg_symbol_H-M 'P 21/c'
_cod_original_formula_sum 'C24 H47 B Cu F4 N P2 '
_cod_database_code 4114029

loop_
_symmetry_equiv_pos_as_xyz
x,y,z
-x,-y,-z
-x,1/2+y,1/2-z
x,1/2-y,1/2+z

loop_
_atom_site_label
_atom_site_fract_x
_atom_site_fract_y
_atom_site_fract_z
_atom_site_U_iso_or_equiv
_atom_site_adp_type
_atom_site_type_symbol
Cu1 .14514(3) .02211(2) .69411(2) .01272(15) Uani Cu
P1 .31070(6) -.00826(4) .78724(4) .0114(3) Uani P
P2 .00919(6) -.00851(4) .78341(4) .0113(3) Uani P
N1 .1270(2) .05250(18) .57035(15) .0181(12) Uani n
C1 .2227(2) .10421(18) .54649(16) .0161(12) Uani C
C2 .3305(3) .06768(18) .53147(18) .0190(13) Uani C
C3 .4250(3) .1174(2) .51356(19) .0237(15) Uani C
C4 .4128(3) .2026(2) .5093(2) .0265(16) Uani C
C5 .3048(3) .2385(2) .5232(2) .0257(16) Uani C
C6 .2093(3) .18975(19) .54150(19) .0211(14) Uani C
C7 .2388(2) -.02457(17) .88528(16) .0133(11) Uani C
C8 .1100(2) -.06046(17) .86984(17) .0145(12) Uani C
C9 .4147(2) .08263(16) .81532(17) .0153(12) Uani C
C10 .4812(3) .08162(20) .90598(19) .0208(14) Uani C
C11 .3348(3) .16117(18) .8043(2) .0234(16) Uani C
C12 .5062(3) .0892(2) .7513(2) .0214(14) Uani C
C13 .3985(2) -.10616(16) .77390(18) .0151(12) Uani C
C14 .4342(3) -.10842(20) .68381(20) .0212(14) Uani C
C15 .3126(3) -.17916(18) .7815(2) .0226(16) Uani C
C16 .5099(3) -.11819(20) .8398(2) .0206(14) Uani C
C17 -.0713(2) .07610(17) .83590(17) .0159(12) Uani C
C18 .0232(3) .12489(19) .89498(20) .0204(14) Uani C
C19 -.1283(3) .13651(20) .7667(2) .0238(15) Uani C
C20 -.1675(3) .0453(2) .8889(2) .0216(15) Uani C
C21 -.0977(2) -.09359(17) .74226(18) .0161(13) Uani C
C22 -.2055(3) -.0562(2) .68428(20) .0205(14) Uani C
C23 -.0285(3) -.1490(2) .6862(2) .0272(16) Uani C
C24 -.1423(3) -.14793(20) .8109(2) .0247(15) Uani C
B1 .8228(3) .1870(2) .5154(2) .0209(16) Uani B
F1 .71787(19) .17284(18) .54647(17) .0645(16) Uani F
F2 .8046(2) .22185(17) .43643(15) .0696(16) Uani F
F3 .90011(19) .23569(13) .56971(14) .0452(12) Uani F
F4 .88053(19) .11047(13) .50819(17) .0554(14) Uani F
H1a .067(3) .076(2) .557(2) .021(9) Uiso H
H1b .126(3) .004(3) .543(2) .040(11) Uiso H
H2 .337(2) .0097(18) .5330(17) .009(7) Uiso H
H3 .494(3) .095(2) .5024(20) .023(9) Uiso H
H4 .473(3) .236(2) .499(2) .034(10) Uiso H
H5 .298(3) .295(2) .522(2) .039(10) Uiso H
H6 .141(3) .2120(17) .5503(17) .008(7) Uiso H
H7a .233(2) .0319(17) .9113(17) .007(7) Uiso H
H7b .287(3) -.0591(19) .9224(19) .016(8) Uiso H
H8a .113(3) -.120(2) .8533(19) .021(8) Uiso H
H8b .072(3) -.0578(18) .9204(19) .013(7) Uiso H
H10a .531(3) .133(2) .914(2) .032(9) Uiso H
H10b .428(3) .0815(18) .9484(18) .013(7) Uiso H
H10c .536(3) .033(2) .916(2) .034(10) Uiso H
H11a .387(3) .211(2) .814(2) .030(9) Uiso H
H11b .294(3) .1661(19) .746(2) .020(8) Uiso H
H11c .278(3) .162(2) .844(2) .033(10) Uiso H
H12a .547(3) .141(2) .7578(20) .024(9) Uiso H
H12b .563(3) .042(2) .756(2) .031(9) Uiso H
H12c .466(3) .0924(18) .6929(19) .016(8) Uiso H
H14a .476(3) -.1622(20) .6768(19) .020(8) Uiso H
H14b .359(3) -.106(2) .640(2) .026(9) Uiso H
H14c .486(3) -.066(2) .672(2) .032(9) Uiso H
H15a .348(3) -.229(2) .768(2) .025(9) Uiso H
H15b .285(3) -.186(2) .836(2) .028(9) Uiso H
H15c .239(3) -.172(2) .739(2) .038(10) Uiso H
H16a .544(3) -.1750(20) .8312(19) .020(8) Uiso H
H16b .567(3) -.079(2) .834(2) .027(9) Uiso H
H16c .488(3) -.1159(18) .8974(19) .015(8) Uiso H
H18a -.015(3) .170(2) .9143(19) .021(8) Uiso H
H18b .063(3) .0900(19) .9449(19) .019(8) Uiso H
H18c .086(3) .1425(20) .8623(20) .023(8) Uiso H
H19a -.168(3) .183(2) .792(2) .041(11) Uiso H
H19b -.069(3) .156(2) .732(2) .023(9) Uiso H
H19c -.185(3) .112(2) .727(2) .036(10) Uiso H
H20a -.197(3) .091(2) .9174(20) .022(8) Uiso H
H20b -.234(3) .021(2) .854(2) .023(8) Uiso H
H20c -.135(3) .005(2) .931(2) .026(9) Uiso H
H22a -.250(3) -.103(2) .6559(20) .024(9) Uiso H
H22b -.257(3) -.024(2) .718(2) .028(9) Uiso H
H22c -.183(3) -.0202(20) .643(2) .019(8) Uiso H
H23a -.079(3) -.190(2) .659(2) .030(9) Uiso H
H23b .004(3) -.122(2) .641(2) .026(9) Uiso H
H23c .042(3) -.178(2) .721(2) .036(10) Uiso H
H24a -.189(3) -.189(2) .786(2) .029(9) Uiso H
H24b -.076(3) -.175(2) .847(2) .037(10) Uiso H
H24c -.189(3) -.116(2) .851(2) .025(9) Uiso H

loop_
_atom_site_aniso_label
_atom_site_aniso_U_11
_atom_site_aniso_U_22
_atom_site_aniso_U_33
_atom_site_aniso_U_12
_atom_site_aniso_U_13
_atom_site_aniso_U_23
_atom_site_aniso_type_symbol
Cu1 .01113(16) .01354(16) .01320(16) -.00071(13) .00042(11) .00106(13) Cu
P1 .0085(3) .0113(3) .0141(3) .0003(2) .0000(2) -.0001(2) P
P2 .0090(3) .0110(3) .0136(3) .0003(2) .0002(2) .0010(2) P
N1 .0131(13) .0231(13) .0173(12) -.0015(10) -.0014(10) .0016(10) n
C1 .0151(13) .0222(14) .0102(12) -.0033(11) -.0018(10) .0003(10) C
C2 .0220(15) .0192(15) .0156(14) .0026(12) .0014(11) .0028(11) C
C3 .0188(15) .0339(18) .0191(14) .0010(13) .0046(12) .0042(13) C
C4 .0251(17) .0325(18) .0227(15) -.0124(14) .0057(13) .0004(13) C
C5 .0330(18) .0187(16) .0252(16) -.0050(13) .0033(13) -.0015(13) C
C6 .0213(15) .0234(16) .0187(14) .0041(13) .0031(12) -.0025(12) C
C7 .0124(12) .0145(13) .0126(12) .0005(11) -.0004(10) .0015(11) C
C8 .0129(13) .0164(14) .0142(13) -.0008(11) .0021(10) .0036(11) C
C9 .0145(13) .0126(13) .0183(13) -.0017(10) .0008(11) -.0003(10) C
C10 .0184(15) .0200(15) .0230(16) -.0024(12) -.0011(12) -.0036(12) C
C11 .0198(16) .0140(14) .0358(18) -.0015(11) .0009(14) .0011(13) C
C12 .0156(14) .0236(16) .0249(16) -.0066(13) .0018(12) .0035(13) C
C13 .0108(13) .0107(13) .0236(14) .0023(10) .0010(11) -.0013(10) C
C14 .0178(15) .0196(15) .0261(16) .0024(12) .0029(13) -.0053(12) C
C15 .0183(15) .0106(14) .0398(19) .0012(12) .0071(14) -.0021(13) C
C16 .0146(14) .0194(15) .0268(17) .0053(12) -.0017(12) .0002(12) C
C17 .0132(13) .0155(13) .0185(14) .0044(10) .0004(11) -.0006(10) C
C18 .0173(15) .0181(15) .0256(16) .0023(12) .0020(12) -.0063(12) C
C19 .0225(17) .0186(16) .0293(17) .0076(13) -.0001(14) .0042(13) C
C20 .0153(14) .0274(17) .0224(15) .0024(12) .0041(12) -.0039(13) C
C21 .0088(13) .0169(14) .0218(14) -.0016(10) -.0010(11) -.0012(11) C
C22 .0159(15) .0235(16) .0207(15) -.0013(12) -.0036(12) -.0015(13) C
C23 .0181(16) .0249(17) .0380(20) -.0008(13) .0007(14) -.0137(15) C
C24 .0174(15) .0205(15) .0344(18) -.0069(13) -.0028(13) .0047(14) C
B1 .0164(15) .0197(17) .0262(18) -.0017(13) .0007(13) -.0015(13) B
F1 .0241(11) .102(2) .0710(17) -.0124(13) .0205(11) -.0175(15) F
F2 .0767(19) .0728(18) .0510(16) -.0299(15) -.0234(13) .0325(13) F
F3 .0429(13) .0413(13) .0488(13) -.0132(10) -.0043(10) -.0187(10) F
F4 .0382(13) .0309(12) .0923(19) .0104(10) -.0106(12) -.0255(12) F

loop_
_atom_type_symbol
_atom_type_scat_dispersion_real
_atom_type_scat_dispersion_imag
_atom_type_scat_source
C .003 .002 'International Tables Vol. IV Table 2.2B'
H .000 .000 'International Tables Vol. IV Table 2.2B'
B .001 .001 'International Tables Vol. IV Table 2.2B'
Cu .320 1.265 'International Tables Vol. IV Table 2.2B'
F .017 .010 'International Tables Vol. IV Table 2.2B'
N .006 .003 'International Tables Vol. IV Table 2.2B'
P .102 .094 'International Tables Vol. IV Table 2.2B'

loop_
_geom_angle_atom_site_label_1
_geom_angle_atom_site_label_2
_geom_angle_atom_site_label_3
_geom_angle
P1 Cu1 P2 95.95(3)
P1 Cu1 N1 131.33(8)
P2 Cu1 N1 132.36(8)
Cu1 P1 C7 99.82(9)
Cu1 P1 C9 114.52(9)
Cu1 P1 C13 120.07(9)
C7 P1 C9 103.39(12)
C7 P1 C13 105.35(12)
C9 P1 C13 111.03(12)
Cu1 P2 C8 99.61(9)
Cu1 P2 C17 121.22(9)
Cu1 P2 C21 112.96(9)
C8 P2 C17 106.09(12)
C8 P2 C21 103.24(13)
C17 P2 C21 111.08(12)
Cu1 N1 C1 114.28(18)
Cu1 N1 H1a 110(2)
Cu1 N1 H1b 105(2)
C1 N1 H1a 107(2)
C1 N1 H1b 109(2)
H1a N1 H1b 109(3)
N1 C1 C2 119.4(3)
N1 C1 C6 120.6(3)
C2 C1 C6 120.0(3)
C1 C2 C3 119.7(3)
C1 C2 H2 118.8(17)
C3 C2 H2 121.5(17)
C2 C3 C4 120.6(3)
C2 C3 H3 120(2)
C4 C3 H3 118(2)
C3 C4 C5 119.4(3)
C3 C4 H4 121(2)
C5 C4 H4 118(2)
C4 C5 C6 120.7(3)
C4 C5 H5 119(2)
C6 C5 H5 120(2)
C1 C6 C5 119.5(3)
C1 C6 H6 119.4(18)
C5 C6 H6 121.1(18)
P1 C7 C8 114.55(18)
P1 C7 H7a 106.1(15)
P1 C7 H7b 109.5(17)
C8 C7 H7a 106.9(16)
C8 C7 H7b 109.6(18)
H7a C7 H7b 110(2)
P2 C8 C7 114.56(18)
P2 C8 H8a 105.9(17)
P2 C8 H8b 107.8(17)
C7 C8 H8a 110.0(17)
C7 C8 H8b 110.9(17)
H8a C8 H8b 107(2)
P1 C9 C10 115.11(19)
P1 C9 C11 106.02(19)
P1 C9 C12 109.91(19)
C10 C9 C11 108.6(2)
C10 C9 C12 109.7(2)
C11 C9 C12 107.1(2)
C9 C10 H10a 108.0(19)
C9 C10 H10b 112.9(17)
C9 C10 H10c 112(2)
H10a C10 H10b 107(3)
H10a C10 H10c 107(3)
H10b C10 H10c 108(3)
C9 C11 H11a 108.8(19)
C9 C11 H11b 111.6(18)
C9 C11 H11c 111(2)
H11a C11 H11b 105(3)
H11a C11 H11c 108(3)
H11b C11 H11c 110(3)
C9 C12 H12a 109.7(19)
C9 C12 H12b 111.7(20)
C9 C12 H12c 111.7(17)
H12a C12 H12b 112(3)
H12a C12 H12c 102(3)
H12b C12 H12c 109(3)
P1 C13 C14 109.07(19)
P1 C13 C15 106.80(18)
P1 C13 C16 114.81(19)
C14 C13 C15 107.3(2)
C14 C13 C16 110.3(2)
C15 C13 C16 108.3(2)
C13 C14 H14a 107.8(18)
C13 C14 H14b 110.1(18)
C13 C14 H14c 114(2)
H14a C14 H14b 107(3)
H14a C14 H14c 107(3)
H14b C14 H14c 108(3)
C13 C15 H15a 110.3(19)
C13 C15 H15b 116.1(20)
C13 C15 H15c 108(2)
H15a C15 H15b 107(3)
H15a C15 H15c 106(3)
H15b C15 H15c 106(3)
C13 C16 H16a 108.2(18)
C13 C16 H16b 111(2)
C13 C16 H16c 110.7(17)
H16a C16 H16b 109(3)
H16a C16 H16c 107(2)
H16b C16 H16c 109(3)
P2 C17 C18 107.91(18)
P2 C17 C19 108.49(20)
P2 C17 C20 114.83(20)
C18 C17 C19 107.6(2)
C18 C17 C20 107.9(2)
C19 C17 C20 109.8(2)
C17 C18 H18a 107.4(20)
C17 C18 H18b 112.8(17)
C17 C18 H18c 108.1(18)
H18a C18 H18b 110(3)
H18a C18 H18c 110(3)
H18b C18 H18c 107(2)
C17 C19 H19a 110(2)
C17 C19 H19b 111.5(19)
C17 C19 H19c 113(2)
H19a C19 H19b 111(3)
H19a C19 H19c 107(3)
H19b C19 H19c 102(3)
C17 C20 H20a 109.0(18)
C17 C20 H20b 111.7(19)
C17 C20 H20c 111.5(19)
H20a C20 H20b 107(3)
H20a C20 H20c 108(3)
H20b C20 H20c 108(3)
P2 C21 C22 109.77(20)
P2 C21 C23 106.08(19)
P2 C21 C24 114.8(2)
C22 C21 C23 107.1(2)
C22 C21 C24 110.3(2)
C23 C21 C24 108.5(3)
C21 C22 H22a 106.5(19)
C21 C22 H22b 110.7(20)
C21 C22 H22c 113.9(19)
H22a C22 H22b 111(3)
H22a C22 H22c 108(3)
H22b C22 H22c 106(3)
C21 C23 H23a 110(2)
C21 C23 H23b 116.1(20)
C21 C23 H23c 111.6(19)
H23a C23 H23b 104(3)
H23a C23 H23c 107(3)
H23b C23 H23c 106(3)
C21 C24 H24a 109(2)
C21 C24 H24b 112(2)
C21 C24 H24c 113.4(18)
H24a C24 H24b 106(3)
H24a C24 H24c 109(3)
H24b C24 H24c 106(3)
F1 B1 F2 111.7(3)
F1 B1 F3 111.8(3)
F1 B1 F4 108.3(3)
F2 B1 F3 110.3(3)
F2 B1 F4 107.5(3)
F3 B1 F4 106.8(3)
N1 H1a H1b 37(2)
N1 H1b H1a 32(2)
C12 H12a H12c 39.5(17)
C12 H12c H12a 38.4(17)
C14 H14a H14c 35.0(17)
C14 H14c H14a 37.5(18)
C15 H15a H15b 36.7(18)
C15 H15a H15c 38.1(18)
H15b H15a H15c 61(2)
C15 H15b H15a 35.7(18)
C15 H15c H15a 35.1(17)
C16 H16b H16c 36.4(17)
C16 H16c H16b 33.8(16)
C18 H18a H18c 36.0(17)
C18 H18c H18a 33.7(16)
C19 H19a H19c 35.0(19)
C19 H19b H19c 37.6(19)
C19 H19c H19a 37(2)
C19 H19c H19b 40.1(20)
H19a H19c H19b 64(2)
C20 H20a H20b 36.3(17)
C20 H20a H20c 36.1(17)
H20b H20a H20c 60(2)
C20 H20b H20a 36.2(17)
C20 H20b H20c 36.3(17)
H20a H20b H20c 60(2)
C20 H20c H20a 35.2(17)
C20 H20c H20b 35.4(17)
H20a H20c H20b 58(2)
C22 H22a H22c 34.9(16)
C22 H22b H22c 35.9(17)
C22 H22c H22a 36.7(17)
C22 H22c H22b 37.9(18)
H22a H22c H22b 63(2)
C23 H23a H23b 38.3(18)
C23 H23b H23a 37.4(19)
C24 H24a H24b 38.5(20)
C24 H24a H24c 37.6(18)
H24b H24a H24c 62(2)
C24 H24b H24a 34.9(18)
C24 H24c H24a 33.2(17)

loop_
_geom_bond_atom_site_label_1
_geom_bond_atom_site_label_2
_geom_bond_distance
Cu1 P1 2.2719(10)
Cu1 P2 2.2637(9)
Cu1 N1 2.010(2)
P1 C7 1.861(3)
P1 C9 1.886(3)
P1 C13 1.883(3)
P2 C8 1.860(3)
P2 C17 1.885(3)
P2 C21 1.879(3)
N1 C1 1.444(4)
N1 H1a .78(4)
N1 H1b .89(4)
C1 C2 1.390(4)
C1 C6 1.385(4)
C2 C3 1.385(4)
C2 H2 .94(3)
C3 C4 1.378(5)
C3 H3 .89(3)
C4 C5 1.383(5)
C4 H4 .89(4)
C5 C6 1.386(4)
C5 H5 .90(4)
C6 H6 .87(3)
C7 C8 1.544(4)
C7 H7a 1.00(3)
C7 H7b .93(3)
C8 H8a 1.00(3)
C8 H8b .96(3)
C9 C10 1.534(4)
C9 C11 1.544(4)
C9 C12 1.537(4)
C10 H10a 1.00(4)
C10 H10b .96(3)
C10 H10c 1.00(4)
C11 H11a .99(4)
C11 H11b .98(3)
C11 H11c .95(4)
C12 H12a .95(4)
C12 H12b .99(4)
C12 H12c .98(3)
C13 C14 1.534(4)
C13 C15 1.533(4)
C13 C16 1.534(4)
C14 H14a .99(3)
C14 H14b 1.02(3)
C14 H14c .94(4)
C15 H15a .93(3)
C15 H15b .96(4)
C15 H15c 1.00(4)
C16 H16a 1.01(3)
C16 H16b .92(4)
C16 H16c .98(3)
C17 C18 1.537(4)
C17 C19 1.542(4)
C17 C20 1.531(4)
C18 H18a .91(3)
C18 H18b 1.02(3)
C18 H18c .97(3)
C19 H19a .98(4)
C19 H19b .97(3)
C19 H19c .92(4)
C20 H20a .95(3)
C20 H20b .95(3)
C20 H20c .97(4)
C21 C22 1.543(4)
C21 C23 1.538(4)
C21 C24 1.530(4)
C22 H22a .98(3)
C22 H22b .98(4)
C22 H22c .94(3)
C23 H23a .94(4)
C23 H23b .96(3)
C23 H23c 1.02(4)
C24 H24a .90(4)
C24 H24b .98(4)
C24 H24c 1.01(3)
B1 F1 1.350(4)
B1 F2 1.365(4)
B1 F3 1.384(4)
B1 F4 1.401(4)
H1a H1b 1.36(5)
H12a H12c 1.50(5)
H14a H14c 1.56(5)
H15a H15b 1.53(5)
H15a H15c 1.56(5)
H16b H16c 1.55(5)
H18a H18c 1.54(5)
H19a H19c 1.53(5)
H19b H19c 1.47(5)
H20a H20b 1.53(5)
H20a H20c 1.56(5)
H20b H20c 1.56(5)
H22a H22c 1.55(5)
H22b H22c 1.53(5)
H23a H23b 1.50(5)
H24a H24b 1.51(5)
H24a H24c 1.56(5)
